data_7042288
loop_
_publ_author_name
'Oyarzabal, Itziar'
'Rodr\'iguez-Di\'eguez, Antonio'
'Barqu\'in, Montserrat'
'Seco, Jos\'e M'
'Colacio, Enrique'

_publ_section_title
;
 The effect of the disposition of coordinated oxygen atoms on the
 magnitude of the energy barrier for magnetization reversal in a family of
 linear trinuclear Zn-Dy-Zn complexes with a square-antiprism DyO8
 coordination sphere.
;
_journal_issue 13
_journal_name_full 'Dalton transactions (Cambridge, England : 2003)'
_journal_page_first 4278
_journal_page_last 4286
_journal_paper_doi 10.1039/c7dt00138j
_journal_volume 46
_journal_year 2017
_chemical_formula_sum 'C41 H46 Br4 Dy N11 O13 Zn2'
_chemical_formula_weight 1513.77
_chemical_name_systematic
;
 ?
;
_space_group_crystal_system triclinic
_space_group_IT_number 2
_space_group_name_Hall '-P 1'
_space_group_name_H-M_alt 'P -1'
_symmetry_space_group_name_Hall '-P 1'
_symmetry_space_group_name_H-M 'P -1'
_atom_sites_solution_hydrogens geom
_audit_creation_method SHELXL-2014
_audit_update_record
;
2016-12-22 deposited with the CCDC.
2017-02-28 downloaded from the CCDC.
;
_cell_angle_alpha 99.998(5)
_cell_angle_beta 108.143(5)
_cell_angle_gamma 106.028(5)
_cell_formula_units_Z 2
_cell_length_a 13.6069(7)
_cell_length_b 13.8358(9)
_cell_length_c 15.9283(7)
_cell_measurement_reflns_used 3438
_cell_measurement_temperature 100(2)
_cell_measurement_theta_max 26.1770
_cell_measurement_theta_min 1.7250
_cell_volume 2625.9(3)
_computing_cell_refinement
;
CrysAlisPro, Agilent Technologies,
Version 1.171.36.28 (release 01-02-2013 CrysAlis171 .NET)
(compiled Feb  1 2013,16:14:44)
;
_computing_data_collection
;
CrysAlisPro, Agilent Technologies,
Version 1.171.36.28 (release 01-02-2013 CrysAlis171 .NET)
(compiled Feb  1 2013,16:14:44)
;
_computing_data_reduction
;
CrysAlisPro, Agilent Technologies,
Version 1.171.36.28 (release 01-02-2013 CrysAlis171 .NET)
(compiled Feb  1 2013,16:14:44)
;
_computing_structure_refinement 'SHELXL-2014 (Sheldrick, 2014)'
_diffrn_ambient_temperature 100(2)
_diffrn_measured_fraction_theta_full 1.000
_diffrn_measured_fraction_theta_max 0.883
_diffrn_measurement_device_type 'SuperNova, Single source at offset, Eos'
_diffrn_radiation_type MoK\a
_diffrn_radiation_wavelength 0.71069
_diffrn_reflns_av_R_equivalents 0.0610
_diffrn_reflns_av_unetI/netI 0.1203
_diffrn_reflns_Laue_measured_fraction_full 1.000
_diffrn_reflns_Laue_measured_fraction_max 0.883
_diffrn_reflns_limit_h_max 17
_diffrn_reflns_limit_h_min -17
_diffrn_reflns_limit_k_max 18
_diffrn_reflns_limit_k_min -18
_diffrn_reflns_limit_l_max 18
_diffrn_reflns_limit_l_min -20
_diffrn_reflns_number 19675
_diffrn_reflns_point_group_measured_fraction_full 1.000
_diffrn_reflns_point_group_measured_fraction_max 0.883
_diffrn_reflns_theta_full 25.000
_diffrn_reflns_theta_max 28.385
_diffrn_reflns_theta_min 1.683
_diffrn_source 'SuperNova (Mo) X-ray Source'
_exptl_absorpt_coefficient_mu 5.421
_exptl_absorpt_correction_T_max 1.00000
_exptl_absorpt_correction_T_min 0.55865
_exptl_absorpt_correction_type multi-scan
_exptl_absorpt_process_details
;
CrysAlisPro, Agilent Technologies,
Version 1.171.36.28 (release 01-02-2013 CrysAlis171 .NET)
(compiled Feb  1 2013,16:14:44)
Empirical absorption correction using spherical harmonics,
 implemented in SCALE3 ABSPACK scaling algorithm.
;
_exptl_crystal_colour yellow
_exptl_crystal_density_diffrn 1.851
_exptl_crystal_description prismatic
_exptl_crystal_F_000 1422
_exptl_crystal_size_max 0.22
_exptl_crystal_size_mid 0.08
_exptl_crystal_size_min 0.08
_platon_squeeze_details
;
;
_refine_diff_density_max 1.858
_refine_diff_density_min -1.692
_refine_diff_density_rms 0.186
_refine_ls_extinction_method none
_refine_ls_goodness_of_fit_ref 0.951
_refine_ls_hydrogen_treatment constr
_refine_ls_matrix_type full
_refine_ls_number_parameters 590
_refine_ls_number_reflns 11643
_refine_ls_number_restraints 0
_refine_ls_restrained_S_all 0.951
_refine_ls_R_factor_all 0.0959
_refine_ls_R_factor_gt 0.0587
_refine_ls_shift/su_max 0.001
_refine_ls_shift/su_mean 0.000
_refine_ls_structure_factor_coef Fsqd
_refine_ls_weighting_details 'w=1/[\s^2^(Fo^2^)+(0.0375P)^2^] where P=(Fo^2^+2Fc^2^)/3'
_refine_ls_weighting_scheme calc
_refine_ls_wR_factor_gt 0.1114
_refine_ls_wR_factor_ref 0.1254
_reflns_Friedel_coverage 0.000
_reflns_number_gt 7756
_reflns_number_total 11643
_reflns_threshold_expression 'I > 2\s(I)'
_cod_data_source_file c7dt00138j2.cif
_cod_data_source_block Compound6
_cod_depositor_comments 'Adding full bibliography for 7042287--7042292.cif.'
_cod_database_code 7042288
_shelx_space_group_comment
;
The symmetry employed for this shelxl refinement is uniquely defined
by the following loop, which should always be used as a source of
symmetry information in preference to the above space-group names.
They are only intended as comments.
;
_shelxl_version_number 2014-3

loop_
_space_group_symop_operation_xyz
'x, y, z'
'-x, -y, -z'

loop_
_atom_site_label
_atom_site_type_symbol
_atom_site_fract_x
_atom_site_fract_y
_atom_site_fract_z
_atom_site_U_iso_or_equiv
_atom_site_adp_type
_atom_site_occupancy
_atom_site_site_symmetry_order
_atom_site_calc_flag
_atom_site_refinement_flags_posn
_atom_site_refinement_flags_adp
Zn1A Zn 0.79853(7) 0.41183(7) 0.58292(6) 0.0219(2) Uani 1 1 d . .
Zn1B Zn 0.35135(7) 0.17129(7) 0.67004(6) 0.0226(2) Uani 1 1 d . .
Br1A Br 0.93231(8) 0.23839(8) 0.99866(6) 0.0452(2) Uani 1 1 d . .
Br1B Br 0.80247(7) 0.60263(7) 1.04765(6) 0.0381(2) Uani 1 1 d . .
Br2A Br 0.56638(7) 0.42772(7) 0.11651(6) 0.0349(2) Uani 1 1 d . .
Br2B Br -0.04039(7) -0.17294(7) 0.22932(7) 0.0439(2) Uani 1 1 d . .
Dy1 Dy 0.52287(3) 0.25852(3) 0.54657(2) 0.01964(10) Uani 1 1 d . .
C1A C 0.6458(6) 0.1173(6) 0.6565(6) 0.0263(18) Uani 1 1 d . .
H1A H 0.6410 0.0511 0.6639 0.032 Uiso 1 1 calc R U
C2A C 0.7284(6) 0.2056(6) 0.7311(5) 0.0220(16) Uani 1 1 d . .
C3A C 0.7615(6) 0.3090(6) 0.7234(5) 0.0219(17) Uani 1 1 d . .
C4A C 0.8477(6) 0.3881(6) 0.7964(5) 0.0227(17) Uani 1 1 d . .
C5A C 0.8970(6) 0.3667(6) 0.8774(5) 0.0282(18) Uani 1 1 d . .
H5A H 0.9540 0.4202 0.9265 0.034 Uiso 1 1 calc R U
C6A C 0.8621(6) 0.2652(6) 0.8865(5) 0.0270(18) Uani 1 1 d . .
C7A C 0.7812(6) 0.1847(6) 0.8131(5) 0.0242(17) Uani 1 1 d . .
H7A H 0.7616 0.1165 0.8177 0.029 Uiso 1 1 calc R U
C8A C 0.8852(6) 0.4965(6) 0.7879(5) 0.0264(18) Uani 1 1 d . .
H8A1 H 0.9431 0.5420 0.8459 0.032 Uiso 1 1 calc R U
H8A2 H 0.8238 0.5218 0.7767 0.032 Uiso 1 1 calc R U
C9A C 1.0268(6) 0.4701(6) 0.7328(5) 0.0314(19) Uani 1 1 d . .
H9A1 H 1.0553 0.4745 0.6849 0.047 Uiso 1 1 calc R U
H9A2 H 1.0054 0.3991 0.7360 0.047 Uiso 1 1 calc R U
H9A3 H 1.0829 0.5151 0.7907 0.047 Uiso 1 1 calc R U
C10A C 0.9587(6) 0.6147(6) 0.7076(5) 0.0296(18) Uani 1 1 d . .
H10A H 1.0219 0.6315 0.6897 0.036 Uiso 1 1 calc R U
H10B H 0.9798 0.6615 0.7682 0.036 Uiso 1 1 calc R U
C11A C 0.8626(6) 0.6321(6) 0.6385(5) 0.0246(17) Uani 1 1 d . .
H11A H 0.8035 0.6263 0.6613 0.029 Uiso 1 1 calc R U
H11B H 0.8874 0.7022 0.6320 0.029 Uiso 1 1 calc R U
C12A C 0.9037(5) 0.5720(6) 0.5046(5) 0.0216(16) Uani 1 1 d . .
H12A H 0.9262 0.6433 0.5021 0.032 Uiso 1 1 calc R U
H12B H 0.8709 0.5254 0.4432 0.032 Uiso 1 1 calc R U
H12C H 0.9671 0.5581 0.5397 0.032 Uiso 1 1 calc R U
C13A C 0.7167(6) 0.5617(6) 0.4854(5) 0.0259(18) Uani 1 1 d . .
H13A H 0.7342 0.6272 0.4695 0.031 Uiso 1 1 calc R U
H13B H 0.6665 0.5620 0.5172 0.031 Uiso 1 1 calc R U
C14A C 0.6595(5) 0.4715(6) 0.3977(5) 0.0201(16) Uani 1 1 d . .
C15A C 0.6139(5) 0.3686(6) 0.4055(5) 0.0185(15) Uani 1 1 d . .
C16A C 0.5533(6) 0.2864(6) 0.3253(5) 0.0213(16) Uani 1 1 d . .
C17A C 0.5403(6) 0.3024(6) 0.2379(5) 0.0227(17) Uani 1 1 d . .
H17A H 0.5014 0.2470 0.1842 0.027 Uiso 1 1 calc R U
C18A C 0.5872(6) 0.4028(6) 0.2348(5) 0.0274(18) Uani 1 1 d . .
C19A C 0.6456(5) 0.4873(6) 0.3118(5) 0.0215(16) Uani 1 1 d . .
H19A H 0.6754 0.5539 0.3065 0.026 Uiso 1 1 calc R U
C20A C 0.5070(6) 0.1794(6) 0.3285(5) 0.0238(17) Uani 1 1 d . .
H20A H 0.4793 0.1264 0.2735 0.029 Uiso 1 1 calc R U
N1A N 0.9279(5) 0.5040(5) 0.7120(4) 0.0252(14) Uani 1 1 d . .
N2A N 0.8213(5) 0.5554(5) 0.5494(4) 0.0230(14) Uani 1 1 d . .
O1A O 0.5809(4) 0.1201(4) 0.5841(3) 0.0239(12) Uani 1 1 d . .
O2A O 0.7098(4) 0.3299(4) 0.6466(3) 0.0227(11) Uani 1 1 d . .
O3A O 0.6320(4) 0.3567(4) 0.4878(3) 0.0229(11) Uani 1 1 d . .
O4A O 0.5009(4) 0.1523(4) 0.3970(3) 0.0245(12) Uani 1 1 d . .
C1B C 0.5794(6) 0.4890(6) 0.6874(6) 0.0272(18) Uani 1 1 d . .
H1B H 0.5961 0.5608 0.6962 0.033 Uiso 1 1 calc R U
C2B C 0.6076(5) 0.4558(6) 0.7712(5) 0.0207(16) Uani 1 1 d . .
C3B C 0.5642(5) 0.3474(6) 0.7663(5) 0.0184(15) Uani 1 1 d . .
C4B C 0.5875(6) 0.3227(6) 0.8514(5) 0.0226(16) Uani 1 1 d . .
C5B C 0.6584(6) 0.3991(6) 0.9326(5) 0.0251(17) Uani 1 1 d . .
H5B H 0.6764 0.3808 0.9874 0.030 Uiso 1 1 calc R U
C6B C 0.7029(6) 0.5018(6) 0.9339(5) 0.0259(18) Uani 1 1 d . .
C7B C 0.6744(6) 0.5320(6) 0.8544(5) 0.0254(17) Uani 1 1 d . .
H7B H 0.6995 0.6024 0.8564 0.031 Uiso 1 1 calc R U
C8B C 0.5338(5) 0.2115(6) 0.8524(5) 0.0237(17) Uani 1 1 d . .
H8B1 H 0.5563 0.1643 0.8162 0.028 Uiso 1 1 calc R U
H8B2 H 0.5589 0.2070 0.9151 0.028 Uiso 1 1 calc R U
C9B C 0.3739(6) 0.2477(6) 0.8703(5) 0.0286(18) Uani 1 1 d . .
H9B1 H 0.4035 0.2480 0.9335 0.043 Uiso 1 1 calc R U
H9B2 H 0.2947 0.2224 0.8481 0.043 Uiso 1 1 calc R U
H9B3 H 0.4003 0.3177 0.8656 0.043 Uiso 1 1 calc R U
C10B C 0.3628(6) 0.0665(6) 0.8149(6) 0.0315(19) Uani 1 1 d . .
H10C H 0.4117 0.0550 0.8681 0.038 Uiso 1 1 calc R U
H10D H 0.2919 0.0550 0.8208 0.038 Uiso 1 1 calc R U
C11B C 0.3477(6) -0.0111(6) 0.7287(5) 0.0289(18) Uani 1 1 d . .
H11C H 0.4193 -0.0049 0.7260 0.035 Uiso 1 1 calc R U
H11D H 0.3131 -0.0818 0.7303 0.035 Uiso 1 1 calc R U
C12B C 0.1611(6) -0.0219(6) 0.6371(6) 0.035(2) Uani 1 1 d . .
H12D H 0.1334 -0.0942 0.6356 0.053 Uiso 1 1 calc R U
H12E H 0.1180 -0.0118 0.5811 0.053 Uiso 1 1 calc R U
H12F H 0.1562 0.0213 0.6887 0.053 Uiso 1 1 calc R U
C13B C 0.2847(6) -0.0548(6) 0.5620(5) 0.0295(19) Uani 1 1 d . .
H13C H 0.2504 -0.1289 0.5542 0.035 Uiso 1 1 calc R U
H13D H 0.3617 -0.0412 0.5709 0.035 Uiso 1 1 calc R U
C14B C 0.2283(6) -0.0283(6) 0.4763(5) 0.0224(16) Uani 1 1 d . .
C15B C 0.2789(6) 0.0725(6) 0.4681(5) 0.0217(16) Uani 1 1 d . .
C16B C 0.2334(6) 0.0974(6) 0.3856(5) 0.0252(17) Uani 1 1 d . .
C17B C 0.1366(6) 0.0237(6) 0.3143(5) 0.0260(18) Uani 1 1 d . .
H17B H 0.1045 0.0401 0.2605 0.031 Uiso 1 1 calc R U
C18B C 0.0900(6) -0.0727(6) 0.3250(6) 0.032(2) Uani 1 1 d . .
C19B C 0.1352(6) -0.1003(6) 0.4059(5) 0.0272(18) Uani 1 1 d . .
H19B H 0.1025 -0.1662 0.4115 0.033 Uiso 1 1 calc R U
C20B C 0.2823(6) 0.1967(6) 0.3728(5) 0.0260(17) Uani 1 1 d . .
H20B H 0.2429 0.2096 0.3194 0.031 Uiso 1 1 calc R U
N1B N 0.4101(5) 0.1780(5) 0.8138(4) 0.0254(15) Uani 1 1 d . .
N2B N 0.2787(5) 0.0079(5) 0.6463(4) 0.0253(14) Uani 1 1 d . .
O1B O 0.5367(4) 0.4350(4) 0.6072(4) 0.0242(11) Uani 1 1 d . .
O2B O 0.5032(4) 0.2743(4) 0.6886(3) 0.0202(11) Uani 1 1 d . .
O3B O 0.3651(4) 0.1400(4) 0.5381(3) 0.0224(11) Uani 1 1 d . .
O4B O 0.3705(4) 0.2672(4) 0.4241(3) 0.0231(11) Uani 1 1 d . .
N1C N 0.8641(5) 0.3267(5) 0.5185(5) 0.0256(15) Uani 1 1 d . .
N2C N 0.8405(5) 0.3103(5) 0.4380(5) 0.0300(16) Uani 1 1 d . .
N3C N 0.8210(6) 0.2920(6) 0.3588(5) 0.0401(19) Uani 1 1 d . .
N1D N 0.2473(6) 0.2478(5) 0.6538(6) 0.0369(19) Uani 1 1 d . .
N2D N 0.1679(8) 0.2143(8) 0.5954(8) 0.054(3) Uani 1 1 d . .
N3D N 0.0840(10) 0.1768(8) 0.5307(8) 0.093(4) Uani 1 1 d . .

loop_
_atom_site_aniso_label
_atom_site_aniso_U_11
_atom_site_aniso_U_22
_atom_site_aniso_U_33
_atom_site_aniso_U_23
_atom_site_aniso_U_13
_atom_site_aniso_U_12
Zn1A 0.0218(5) 0.0221(5) 0.0251(5) 0.0098(4) 0.0150(4) 0.0041(4)
Zn1B 0.0237(5) 0.0211(5) 0.0247(5) 0.0076(4) 0.0148(4) 0.0034(4)
Br1A 0.0528(6) 0.0480(6) 0.0296(5) 0.0218(5) 0.0096(4) 0.0103(5)
Br1B 0.0330(5) 0.0408(5) 0.0256(5) -0.0033(4) 0.0099(4) -0.0001(4)
Br2A 0.0469(5) 0.0399(5) 0.0243(5) 0.0136(4) 0.0238(4) 0.0104(4)
Br2B 0.0248(5) 0.0380(5) 0.0473(6) -0.0092(5) 0.0077(4) -0.0010(4)
Dy1 0.02034(19) 0.01998(19) 0.0205(2) 0.00743(16) 0.01267(15) 0.00320(14)
C1A 0.030(4) 0.028(4) 0.036(5) 0.015(4) 0.029(4) 0.010(4)
C2A 0.025(4) 0.024(4) 0.023(4) 0.007(4) 0.014(3) 0.011(3)
C3A 0.020(4) 0.030(4) 0.024(4) 0.010(4) 0.018(3) 0.009(3)
C4A 0.020(4) 0.027(4) 0.025(4) 0.008(4) 0.015(3) 0.006(3)
C5A 0.023(4) 0.031(5) 0.024(5) 0.004(4) 0.010(4) 0.000(3)
C6A 0.028(4) 0.033(5) 0.025(5) 0.014(4) 0.014(4) 0.010(4)
C7A 0.026(4) 0.028(4) 0.027(5) 0.014(4) 0.014(4) 0.014(3)
C8A 0.024(4) 0.033(5) 0.027(5) 0.012(4) 0.014(4) 0.009(3)
C9A 0.026(4) 0.036(5) 0.032(5) 0.012(4) 0.013(4) 0.006(4)
C10A 0.026(4) 0.032(5) 0.029(5) 0.009(4) 0.013(4) 0.002(4)
C11A 0.026(4) 0.032(5) 0.018(4) 0.012(4) 0.012(3) 0.007(3)
C12A 0.016(4) 0.021(4) 0.029(4) 0.010(4) 0.013(3) 0.001(3)
C13A 0.027(4) 0.028(4) 0.027(5) 0.014(4) 0.019(4) 0.003(3)
C14A 0.020(4) 0.028(4) 0.022(4) 0.010(4) 0.015(3) 0.012(3)
C15A 0.016(4) 0.022(4) 0.017(4) 0.006(3) 0.011(3) 0.001(3)
C16A 0.024(4) 0.026(4) 0.025(4) 0.012(4) 0.020(3) 0.010(3)
C17A 0.025(4) 0.026(4) 0.020(4) 0.000(4) 0.014(3) 0.013(3)
C18A 0.034(5) 0.027(4) 0.022(4) 0.009(4) 0.018(4) 0.004(4)
C19A 0.017(4) 0.023(4) 0.030(4) 0.013(4) 0.015(3) 0.006(3)
C20A 0.036(4) 0.024(4) 0.016(4) -0.001(3) 0.019(4) 0.010(3)
N1A 0.027(3) 0.026(4) 0.026(4) 0.005(3) 0.016(3) 0.007(3)
N2A 0.019(3) 0.026(4) 0.025(4) 0.006(3) 0.013(3) 0.007(3)
O1A 0.030(3) 0.025(3) 0.021(3) 0.008(3) 0.014(2) 0.010(2)
O2A 0.021(3) 0.032(3) 0.017(3) 0.011(2) 0.011(2) 0.006(2)
O3A 0.023(3) 0.027(3) 0.024(3) 0.013(3) 0.016(2) 0.006(2)
O4A 0.032(3) 0.025(3) 0.023(3) 0.010(3) 0.019(2) 0.008(2)
C1B 0.022(4) 0.032(5) 0.036(5) 0.014(4) 0.020(4) 0.007(3)
C2B 0.018(4) 0.025(4) 0.021(4) 0.003(3) 0.010(3) 0.010(3)
C3B 0.016(4) 0.026(4) 0.016(4) 0.005(3) 0.012(3) 0.003(3)
C4B 0.020(4) 0.028(4) 0.022(4) 0.007(4) 0.012(3) 0.006(3)
C5B 0.019(4) 0.039(5) 0.018(4) 0.011(4) 0.010(3) 0.006(3)
C6B 0.017(4) 0.028(4) 0.024(4) -0.005(4) 0.010(3) 0.001(3)
C7B 0.021(4) 0.027(4) 0.024(4) -0.002(4) 0.014(3) 0.003(3)
C8B 0.015(4) 0.034(5) 0.020(4) 0.011(4) 0.008(3) 0.004(3)
C9B 0.026(4) 0.025(4) 0.029(5) -0.002(4) 0.015(4) 0.001(3)
C10B 0.033(5) 0.032(5) 0.032(5) 0.014(4) 0.021(4) 0.002(4)
C11B 0.030(4) 0.022(4) 0.037(5) 0.014(4) 0.016(4) 0.005(3)
C12B 0.041(5) 0.031(5) 0.039(5) 0.012(4) 0.027(4) 0.007(4)
C13B 0.025(4) 0.022(4) 0.044(5) 0.009(4) 0.019(4) 0.006(3)
C14B 0.032(4) 0.021(4) 0.023(4) 0.009(4) 0.021(4) 0.009(3)
C15B 0.023(4) 0.022(4) 0.022(4) 0.002(4) 0.016(3) 0.005(3)
C16B 0.025(4) 0.024(4) 0.026(5) -0.003(4) 0.013(4) 0.009(3)
C17B 0.014(4) 0.031(5) 0.025(4) -0.001(4) 0.001(3) 0.008(3)
C18B 0.023(4) 0.022(4) 0.036(5) -0.009(4) 0.011(4) -0.002(3)
C19B 0.026(4) 0.017(4) 0.032(5) -0.004(4) 0.020(4) -0.004(3)
C20B 0.038(5) 0.022(4) 0.023(4) 0.006(4) 0.013(4) 0.015(4)
N1B 0.023(3) 0.025(4) 0.025(4) 0.006(3) 0.015(3) -0.003(3)
N2B 0.028(4) 0.027(4) 0.022(4) 0.005(3) 0.017(3) 0.006(3)
O1B 0.026(3) 0.023(3) 0.020(3) 0.002(2) 0.010(2) 0.006(2)
O2B 0.018(3) 0.021(3) 0.020(3) 0.004(2) 0.013(2) -0.001(2)
O3B 0.019(3) 0.023(3) 0.023(3) 0.009(2) 0.009(2) 0.003(2)
O4B 0.028(3) 0.024(3) 0.017(3) 0.006(2) 0.012(2) 0.005(2)
N1C 0.028(4) 0.027(4) 0.029(4) 0.011(3) 0.021(3) 0.007(3)
N2C 0.023(4) 0.019(4) 0.050(5) 0.010(4) 0.022(4) 0.001(3)
N3C 0.044(4) 0.038(4) 0.044(5) 0.012(4) 0.033(4) 0.003(3)
N1D 0.036(4) 0.024(4) 0.068(6) 0.022(4) 0.036(4) 0.013(4)
N2D 0.034(5) 0.066(7) 0.088(8) 0.056(6) 0.039(5) 0.020(5)
N3D 0.126(10) 0.057(7) 0.103(10) 0.019(7) 0.077(9) 0.006(7)

loop_
_atom_type_symbol
_atom_type_description
_atom_type_scat_dispersion_real
_atom_type_scat_dispersion_imag
_atom_type_scat_source
C C 0.0033 0.0016 'International Tables Vol C Tables 4.2.6.8 and 6.1.1.4'
H H 0.0000 0.0000 'International Tables Vol C Tables 4.2.6.8 and 6.1.1.4'
N N 0.0061 0.0033 'International Tables Vol C Tables 4.2.6.8 and 6.1.1.4'
O O 0.0106 0.0060 'International Tables Vol C Tables 4.2.6.8 and 6.1.1.4'
Zn Zn 0.2839 1.4301 'International Tables Vol C Tables 4.2.6.8 and 6.1.1.4'
Br Br -0.2901 2.4595 'International Tables Vol C Tables 4.2.6.8 and 6.1.1.4'
Dy Dy -0.1892 4.4098 'International Tables Vol C Tables 4.2.6.8 and 6.1.1.4'

loop_
_geom_angle_atom_site_label_1
_geom_angle_atom_site_label_2
_geom_angle_atom_site_label_3
_geom_angle
N1C Zn1A O2A 112.5(2)
N1C Zn1A N2A 109.6(2)
O2A Zn1A N2A 137.1(2)
N1C Zn1A O3A 101.8(2)
O2A Zn1A O3A 75.56(18)
N2A Zn1A O3A 88.5(2)
N1C Zn1A N1A 105.6(2)
O2A Zn1A N1A 91.5(2)
N2A Zn1A N1A 84.8(2)
O3A Zn1A N1A 152.5(2)
N1C Zn1A Dy1 110.46(18)
O2A Zn1A Dy1 38.70(13)
N2A Zn1A Dy1 116.77(15)
O3A Zn1A Dy1 36.90(12)
N1A Zn1A Dy1 126.65(15)
N1D Zn1B O2B 107.7(2)
N1D Zn1B N2B 115.1(3)
O2B Zn1B N2B 136.5(2)
N1D Zn1B O3B 102.9(3)
O2B Zn1B O3B 74.25(18)
N2B Zn1B O3B 88.6(2)
N1D Zn1B N1B 105.9(3)
O2B Zn1B N1B 90.3(2)
N2B Zn1B N1B 85.4(2)
O3B Zn1B N1B 150.3(2)
O3A Dy1 O3B 154.27(18)
O3A Dy1 O2B 136.34(17)
O3B Dy1 O2B 66.97(17)
O3A Dy1 O2A 67.24(16)
O3B Dy1 O2A 137.33(17)
O2B Dy1 O2A 80.01(16)
O3A Dy1 O1A 111.92(16)
O3B Dy1 O1A 77.64(16)
O2B Dy1 O1A 82.11(16)
O2A Dy1 O1A 71.53(17)
O3A Dy1 O1B 75.09(17)
O3B Dy1 O1B 111.87(16)
O2B Dy1 O1B 71.40(16)
O2A Dy1 O1B 80.13(17)
O1A Dy1 O1B 144.06(17)
O3A Dy1 O4B 85.63(16)
O3B Dy1 O4B 71.79(16)
O2B Dy1 O4B 114.88(15)
O2A Dy1 O4B 149.91(17)
O1A Dy1 O4B 133.90(17)
O1B Dy1 O4B 80.48(17)
O3A Dy1 O4A 70.62(17)
O3B Dy1 O4A 89.50(17)
O2B Dy1 O4A 151.39(16)
O2A Dy1 O4A 110.78(16)
O1A Dy1 O4A 76.88(16)
O1B Dy1 O4A 135.32(17)
O4B Dy1 O4A 69.31(16)
O3A Dy1 Zn1A 34.33(12)
O3B Dy1 Zn1A 168.03(12)
O2B Dy1 Zn1A 109.22(11)
O2A Dy1 Zn1A 32.94(11)
O1A Dy1 Zn1A 90.69(12)
O1B Dy1 Zn1A 76.19(11)
O4B Dy1 Zn1A 119.22(11)
O4A Dy1 Zn1A 90.39(11)
O1A C1A C2A 126.8(7)
C7A C2A C3A 119.7(7)
C7A C2A C1A 116.9(7)
C3A C2A C1A 123.3(7)
O2A C3A C4A 120.5(7)
O2A C3A C2A 120.0(7)
C4A C3A C2A 119.5(7)
C5A C4A C3A 120.0(7)
C5A C4A C8A 120.1(7)
C3A C4A C8A 119.8(7)
C4A C5A C6A 120.7(8)
C7A C6A C5A 120.0(7)
C7A C6A Br1A 120.3(6)
C5A C6A Br1A 119.6(6)
C6A C7A C2A 119.9(7)
C4A C8A N1A 113.5(6)
N1A C10A C11A 111.4(6)
N2A C11A C10A 110.5(6)
N2A C13A C14A 112.8(6)
C19A C14A C15A 120.3(7)
C19A C14A C13A 121.9(6)
C15A C14A C13A 117.7(6)
O3A C15A C16A 123.2(6)
O3A C15A C14A 118.3(7)
C16A C15A C14A 118.4(6)
C15A C16A C17A 121.2(7)
C15A C16A C20A 121.2(6)
C17A C16A C20A 117.6(7)
C18A C17A C16A 117.7(7)
C17A C18A C19A 123.5(7)
C17A C18A Br2A 118.6(6)
C19A C18A Br2A 117.9(5)
C18A C19A C14A 118.8(7)
O4A C20A C16A 126.3(7)
C10A N1A C8A 108.8(6)
C10A N1A C9A 110.9(5)
C8A N1A C9A 108.4(6)
C10A N1A Zn1A 106.3(5)
C8A N1A Zn1A 109.4(4)
C9A N1A Zn1A 113.1(4)
C11A N2A C12A 111.6(5)
C11A N2A C13A 110.8(5)
C12A N2A C13A 108.0(5)
C11A N2A Zn1A 103.0(4)
C12A N2A Zn1A 109.9(4)
C13A N2A Zn1A 113.6(4)
C1A O1A Dy1 130.3(5)
C3A O2A Zn1A 120.2(4)
C3A O2A Dy1 130.1(4)
Zn1A O2A Dy1 108.4(2)
C15A O3A Zn1A 117.9(4)
C15A O3A Dy1 132.1(4)
Zn1A O3A Dy1 108.8(2)
C20A O4A Dy1 129.5(5)
O1B C1B C2B 128.6(7)
C7B C2B C3B 121.8(7)
C7B C2B C1B 118.3(7)
C3B C2B C1B 119.9(7)
O2B C3B C4B 120.9(6)
O2B C3B C2B 122.7(6)
C4B C3B C2B 116.4(7)
C5B C4B C3B 120.4(7)
C5B C4B C8B 120.4(7)
C3B C4B C8B 119.3(7)
C6B C5B C4B 121.3(7)
C7B C6B C5B 120.7(7)
C7B C6B Br1B 120.1(6)
C5B C6B Br1B 119.2(6)
C6B C7B C2B 119.0(7)
N1B C8B C4B 111.5(6)
C11B C10B N1B 112.0(6)
N2B C11B C10B 110.6(6)
N2B C13B C14B 112.2(6)
C19B C14B C15B 120.8(7)
C19B C14B C13B 121.7(7)
C15B C14B C13B 117.4(7)
O3B C15B C16B 122.0(7)
O3B C15B C14B 118.8(7)
C16B C15B C14B 119.2(7)
C17B C16B C15B 119.6(7)
C17B C16B C20B 118.8(7)
C15B C16B C20B 121.6(7)
C18B C17B C16B 119.4(7)
C17B C18B C19B 122.1(7)
C17B C18B Br2B 119.8(7)
C19B C18B Br2B 118.1(6)
C14B C19B C18B 118.9(7)
O4B C20B C16B 127.8(7)
C9B N1B C8B 110.1(6)
C9B N1B C10B 110.2(5)
C8B N1B C10B 108.4(6)
C9B N1B Zn1B 113.6(5)
C8B N1B Zn1B 109.9(4)
C10B N1B Zn1B 104.4(5)
C11B N2B C12B 111.8(6)
C11B N2B C13B 109.3(6)
C12B N2B C13B 109.1(6)
C11B N2B Zn1B 103.0(5)
C12B N2B Zn1B 111.2(4)
C13B N2B Zn1B 112.4(4)
C1B O1B Dy1 128.4(5)
C3B O2B Zn1B 121.0(4)
C3B O2B Dy1 128.5(4)
Zn1B O2B Dy1 109.3(2)
C15B O3B Zn1B 117.8(4)
C15B O3B Dy1 132.1(4)
Zn1B O3B Dy1 109.1(2)
C20B O4B Dy1 129.0(5)
N2C N1C Zn1A 120.6(5)
N3C N2C N1C 176.8(8)
N2D N1D Zn1B 119.7(8)
N1D N2D N3D 177.8(13)

loop_
_geom_bond_atom_site_label_1
_geom_bond_atom_site_label_2
_geom_bond_distance
Zn1A N1C 1.992(6)
Zn1A O2A 2.044(5)
Zn1A N2A 2.111(6)
Zn1A O3A 2.125(5)
Zn1A N1A 2.133(6)
Zn1A Dy1 3.5681(9)
Zn1B N1D 1.971(7)
Zn1B O2B 2.058(4)
Zn1B N2B 2.114(6)
Zn1B O3B 2.147(5)
Zn1B N1B 2.154(6)
Br1A C6A 1.899(7)
Br1B C6B 1.901(8)
Br2A C18A 1.923(7)
Br2B C18B 1.902(8)
Dy1 O3A 2.263(4)
Dy1 O3B 2.261(5)
Dy1 O2B 2.340(4)
Dy1 O2A 2.350(5)
Dy1 O1A 2.364(5)
Dy1 O1B 2.397(5)
Dy1 O4B 2.412(5)
Dy1 O4A 2.454(5)
C1A O1A 1.230(9)
C1A C2A 1.440(10)
C2A C7A 1.402(10)
C2A C3A 1.416(10)
C3A O2A 1.332(8)
C3A C4A 1.388(10)
C4A C5A 1.380(10)
C4A C8A 1.490(10)
C5A C6A 1.402(10)
C6A C7A 1.374(10)
C8A N1A 1.503(9)
C9A N1A 1.505(9)
C10A N1A 1.493(9)
C10A C11A 1.533(10)
C11A N2A 1.452(9)
C12A N2A 1.494(8)
C13A N2A 1.506(9)
C13A C14A 1.515(10)
C14A C19A 1.386(9)
C14A C15A 1.431(9)
C15A O3A 1.305(8)
C15A C16A 1.389(10)
C16A C17A 1.412(9)
C16A C20A 1.456(10)
C17A C18A 1.375(10)
C18A C19A 1.373(10)
C20A O4A 1.233(8)
C1B O1B 1.223(9)
C1B C2B 1.459(10)
C2B C7B 1.389(10)
C2B C3B 1.431(10)
C3B O2B 1.306(8)
C3B C4B 1.417(9)
C4B C5B 1.380(10)
C4B C8B 1.515(10)
C5B C6B 1.376(10)
C6B C7B 1.377(11)
C8B N1B 1.500(8)
C9B N1B 1.489(8)
C10B C11B 1.508(10)
C10B N1B 1.503(9)
C11B N2B 1.471(9)
C12B N2B 1.489(9)
C13B N2B 1.505(9)
C13B C14B 1.504(10)
C14B C19B 1.373(10)
C14B C15B 1.424(10)
C15B O3B 1.308(8)
C15B C16B 1.415(10)
C16B C17B 1.411(10)
C16B C20B 1.431(10)
C17B C18B 1.375(11)
C18B C19B 1.412(11)
C20B O4B 1.236(8)
N1C N2C 1.183(9)
N2C N3C 1.172(9)
N1D N2D 1.094(10)
N2D N3D 1.179(13)

loop_
_platon_squeeze_void_nr
_platon_squeeze_void_average_x
_platon_squeeze_void_average_y
_platon_squeeze_void_average_z
_platon_squeeze_void_volume
_platon_squeeze_void_count_electrons
_platon_squeeze_void_content
1 -0.009 0.000 0.000 567 76 ' '
